data_4330796
loop_
_publ_author_name
'Weixu Feng'
'Yao Zhang'
'Zhao Zhang'
'Xingqiang L\"u'
'Han Liu'
'Guoxiang Shi'
'Dan Zou'
'Jirong Song'
'Daidi Fan'
'Wai-Kwok Wong'
'Richard A. Jones'

_publ_contact_author_address
;
Shaanxi Key Engineering Center of Bio-materials
Shaanxi Key Laboratory of Physico-inorganic Chemistry
Northwest University
Xi'an 
710069
China
;
_publ_contact_author_email lvxq@nwu.edu.cn
_publ_contact_author_name 'Xingqiang Lu'
_publ_section_title
;
 Anion-Induced Self-Assembly of Luminescent and Magnetic Homoleptic Cyclic
 Tetranuclear Ln4(Salen)4 and Ln4(Salen)2 Complexes (Ln = Nd, Yb, Er, or
 Gd)
;
_journal_name_full 'Inorganic Chemistry'
_journal_page_first 11377
_journal_page_last 11386
_journal_paper_doi 10.1021/ic300918c
_journal_volume 51
_journal_year 2012
_chemical_formula_sum 'C56 H68 Er4 N4 O22'
_chemical_formula_weight 1818.18
_chemical_name_systematic
; 
 ? 
;
_space_group_IT_number 2
_symmetry_cell_setting triclinic
_symmetry_space_group_name_Hall '-P 1'
_symmetry_space_group_name_H-M 'P -1'
_atom_sites_solution_hydrogens geom
_atom_sites_solution_primary direct
_atom_sites_solution_secondary difmap
_audit_creation_method SHELXL-97
_cell_angle_alpha 104.693(5)
_cell_angle_beta 91.462(5)
_cell_angle_gamma 95.205(5)
_cell_formula_units_Z 1
_cell_length_a 11.824(3)
_cell_length_b 12.126(3)
_cell_length_c 12.717(3)
_cell_measurement_reflns_used 1425
_cell_measurement_temperature 296(2)
_cell_measurement_theta_max 21.43
_cell_measurement_theta_min 2.46
_cell_volume 1754.2(7)
_computing_structure_refinement 'SHELXL-97 (Sheldrick, 1997)'
_computing_structure_solution 'SHELXS-97 (Sheldrick, 1990)'
_diffrn_ambient_temperature 296(2)
_diffrn_measured_fraction_theta_full 0.959
_diffrn_measured_fraction_theta_max 0.959
_diffrn_measurement_device_type 'Bruker Smart CCD'
_diffrn_measurement_method '\f and \w scans'
_diffrn_radiation_monochromator graphite
_diffrn_radiation_source 'fine-focus sealed tube'
_diffrn_radiation_type MoK\a
_diffrn_radiation_wavelength 0.71073
_diffrn_reflns_av_R_equivalents 0.0519
_diffrn_reflns_av_sigmaI/netI 0.1306
_diffrn_reflns_limit_h_max 12
_diffrn_reflns_limit_h_min -14
_diffrn_reflns_limit_k_max 15
_diffrn_reflns_limit_k_min -14
_diffrn_reflns_limit_l_max 11
_diffrn_reflns_limit_l_min -15
_diffrn_reflns_number 9404
_diffrn_reflns_theta_full 26.24
_diffrn_reflns_theta_max 26.24
_diffrn_reflns_theta_min 1.66
_exptl_absorpt_coefficient_mu 4.804
_exptl_crystal_colour yellow
_exptl_crystal_density_diffrn 1.721
_exptl_crystal_description block
_exptl_crystal_F_000 880
_exptl_crystal_size_max 0.28
_exptl_crystal_size_mid 0.23
_exptl_crystal_size_min 0.21
_refine_diff_density_max 3.764
_refine_diff_density_min -3.672
_refine_diff_density_rms 0.510
_refine_ls_extinction_method none
_refine_ls_goodness_of_fit_ref 1.023
_refine_ls_hydrogen_treatment mixed
_refine_ls_matrix_type full
_refine_ls_number_parameters 388
_refine_ls_number_reflns 6784
_refine_ls_number_restraints 0
_refine_ls_restrained_S_all 1.023
_refine_ls_R_factor_all 0.1414
_refine_ls_R_factor_gt 0.0832
_refine_ls_shift/su_max 0.000
_refine_ls_shift/su_mean 0.000
_refine_ls_structure_factor_coef Fsqd
_refine_ls_weighting_details 'calc w=1/[\s^2^(Fo^2^)+(0.1474P)^2^+0.0000P] where P=(Fo^2^+2Fc^2^)/3'
_refine_ls_weighting_scheme calc
_refine_ls_wR_factor_gt 0.2157
_refine_ls_wR_factor_ref 0.2638
_reflns_number_gt 3949
_reflns_number_total 6784
_reflns_threshold_expression >2sigma(I)
_cod_data_source_file ic300918c_si_002_4.cif
_cod_data_source_block 7
_cod_original_cell_volume 1754.3(8)
_cod_database_code 4330796

loop_
_symmetry_equiv_pos_as_xyz
'x, y, z'
'-x, -y, -z'

loop_
_atom_site_label
_atom_site_type_symbol
_atom_site_fract_x
_atom_site_fract_y
_atom_site_fract_z
_atom_site_U_iso_or_equiv
_atom_site_adp_type
_atom_site_occupancy
_atom_site_symmetry_multiplicity
_atom_site_calc_flag
_atom_site_refinement_flags
Er1 Er 0.14300(7) 0.39262(7) 0.30313(6) 0.0356(3) Uani 1 1 d .
Er2 Er 0.05003(7) 0.64351(7) 0.48220(6) 0.0372(3) Uani 1 1 d .
C1 C 0.115(3) 0.921(2) 0.454(2) 0.094(10) Uani 1 1 d .
H1A H 0.1612 0.9680 0.4179 0.141 Uiso 1 1 calc R
H1B H 0.1310 0.9475 0.5312 0.141 Uiso 1 1 calc R
H1C H 0.0363 0.9256 0.4377 0.141 Uiso 1 1 calc R
C2 C 0.2196(16) 0.7757(17) 0.3371(16) 0.045(5) Uani 1 1 d .
C3 C 0.291(2) 0.859(2) 0.3112(19) 0.069(7) Uani 1 1 d .
H3A H 0.2905 0.9351 0.3487 0.083 Uiso 1 1 calc R
C4 C 0.368(2) 0.827(2) 0.226(2) 0.075(8) Uani 1 1 d .
H4A H 0.4140 0.8816 0.2024 0.091 Uiso 1 1 calc R
C5 C 0.3705(19) 0.7143(18) 0.1809(17) 0.053(5) Uani 1 1 d .
H5A H 0.4230 0.6916 0.1284 0.063 Uiso 1 1 calc R
C6 C 0.3002(16) 0.6315(17) 0.2079(16) 0.043(5) Uani 1 1 d .
C7 C 0.2236(14) 0.6657(17) 0.2935(15) 0.038(4) Uani 1 1 d .
C8 C 0.3148(17) 0.514(2) 0.1474(17) 0.054(6) Uani 1 1 d .
H8A H 0.3613 0.5055 0.0886 0.065 Uiso 1 1 calc R
C9 C 0.287(2) 0.307(2) 0.098(2) 0.068(7) Uani 1 1 d .
H9A H 0.2099 0.2694 0.0763 0.081 Uiso 1 1 calc R
C10 C 0.344(2) 0.303(2) -0.0103(19) 0.073(8) Uani 1 1 d .
H10A H 0.4202 0.3431 0.0031 0.088 Uiso 1 1 calc R
H10B H 0.3003 0.3387 -0.0557 0.088 Uiso 1 1 calc R
C11 C 0.349(3) 0.174(2) -0.066(2) 0.085(9) Uani 1 1 d .
H11A H 0.2733 0.1422 -0.0965 0.102 Uiso 1 1 calc R
H11B H 0.3980 0.1684 -0.1271 0.102 Uiso 1 1 calc R
C12 C 0.387(3) 0.101(2) -0.003(2) 0.128(16) Uani 1 1 d .
H12A H 0.3726 0.0217 -0.0457 0.154 Uiso 1 1 calc R
H12B H 0.4689 0.1172 0.0105 0.154 Uiso 1 1 calc R
C13 C 0.334(2) 0.1114(17) 0.1024(17) 0.065(7) Uani 1 1 d .
H13A H 0.3735 0.0695 0.1450 0.078 Uiso 1 1 calc R
H13B H 0.2555 0.0781 0.0899 0.078 Uiso 1 1 calc R
C14 C 0.338(2) 0.238(2) 0.1660(17) 0.075(8) Uani 1 1 d .
H14A H 0.4183 0.2673 0.1818 0.090 Uiso 1 1 calc R
C15 C 0.3273(18) 0.2122(17) 0.3410(16) 0.049(5) Uani 1 1 d .
H15A H 0.3910 0.1744 0.3191 0.059 Uiso 1 1 calc R
C16 C 0.2928(16) 0.2137(16) 0.4534(16) 0.042(5) Uani 1 1 d .
C17 C 0.3576(17) 0.1600(19) 0.5106(17) 0.055(6) Uani 1 1 d .
H17A H 0.4185 0.1240 0.4775 0.067 Uiso 1 1 calc R
C18 C 0.337(2) 0.157(2) 0.614(2) 0.072(7) Uani 1 1 d .
H18A H 0.3856 0.1226 0.6519 0.087 Uiso 1 1 calc R
C19 C 0.2462(19) 0.204(2) 0.6629(18) 0.074(8) Uani 1 1 d .
H19A H 0.2318 0.2021 0.7341 0.089 Uiso 1 1 calc R
C20 C 0.1754(18) 0.2535(19) 0.6050(18) 0.053(5) Uani 1 1 d .
C21 C 0.2007(16) 0.2647(17) 0.5026(15) 0.042(5) Uani 1 1 d .
C22 C 0.065(2) 0.317(2) 0.7640(17) 0.071(8) Uani 1 1 d .
H22A H 0.1299 0.2931 0.7967 0.107 Uiso 1 1 calc R
H22B H -0.0015 0.2676 0.7695 0.107 Uiso 1 1 calc R
H22C H 0.0551 0.3944 0.8012 0.107 Uiso 1 1 calc R
C23 C 0.309(2) 0.573(2) 0.488(2) 0.069(7) Uani 1 1 d .
C24 C 0.430(2) 0.649(3) 0.519(3) 0.18(2) Uani 1 1 d .
H24A H 0.4885 0.6075 0.4814 0.263 Uiso 1 1 calc R
H24B H 0.4460 0.6661 0.5960 0.263 Uiso 1 1 calc R
H24C H 0.4275 0.7197 0.4977 0.263 Uiso 1 1 calc R
C25 C -0.066(2) 0.385(2) 0.1313(17) 0.063(6) Uani 1 1 d .
C26 C -0.097(3) 0.380(5) 0.015(3) 0.24(3) Uani 1 1 d .
H26A H -0.0318 0.3649 -0.0275 0.364 Uiso 1 1 calc R
H26B H -0.1223 0.4516 0.0107 0.364 Uiso 1 1 calc R
H26C H -0.1570 0.3196 -0.0118 0.364 Uiso 1 1 calc R
C27 C -0.038(2) 0.1611(18) 0.2826(16) 0.060(6) Uani 1 1 d .
C28 C -0.077(3) 0.045(2) 0.221(2) 0.112(12) Uani 1 1 d .
H28A H -0.0389 0.0276 0.1536 0.168 Uiso 1 1 calc R
H28B H -0.1577 0.0400 0.2051 0.168 Uiso 1 1 calc R
H28C H -0.0611 -0.0077 0.2622 0.168 Uiso 1 1 calc R
N1 N 0.2708(15) 0.4209(15) 0.1668(13) 0.050(5) Uani 1 1 d .
N2 N 0.2824(14) 0.2547(14) 0.2718(13) 0.050(4) Uani 1 1 d .
O1 O 0.1406(13) 0.8036(12) 0.4167(13) 0.063(4) Uani 1 1 d .
O2 O 0.1484(11) 0.5893(11) 0.3187(10) 0.044(3) Uani 1 1 d .
O3 O 0.1313(11) 0.3208(12) 0.4577(11) 0.047(3) Uani 1 1 d .
O4 O 0.0844(12) 0.3093(14) 0.6486(11) 0.061(4) Uani 1 1 d .
O5 O -0.0129(10) 0.4593(11) 0.3936(10) 0.039(3) Uani 1 1 d .
O6 O 0.3010(12) 0.4807(13) 0.4166(12) 0.059(4) Uani 1 1 d .
O7 O 0.2283(12) 0.6244(16) 0.5349(12) 0.068(5) Uani 1 1 d .
O8 O 0.0345(12) 0.3977(13) 0.1525(11) 0.053(4) Uani 1 1 d .
O9 O -0.1410(15) 0.405(2) 0.2007(14) 0.097(7) Uani 1 1 d .
O10 O 0.0394(14) 0.2170(12) 0.2438(12) 0.061(4) Uani 1 1 d .
O11 O -0.0817(12) 0.2017(11) 0.3757(11) 0.055(4) Uani 1 1 d .

loop_
_atom_site_aniso_label
_atom_site_aniso_U_11
_atom_site_aniso_U_22
_atom_site_aniso_U_33
_atom_site_aniso_U_23
_atom_site_aniso_U_13
_atom_site_aniso_U_12
Er1 0.0359(5) 0.0444(6) 0.0295(5) 0.0130(4) 0.0118(3) 0.0074(4)
Er2 0.0383(5) 0.0428(6) 0.0337(5) 0.0140(4) 0.0128(4) 0.0060(4)
C1 0.14(3) 0.077(19) 0.079(19) 0.031(15) 0.067(19) 0.060(19)
C2 0.043(12) 0.045(12) 0.049(12) 0.012(9) 0.027(9) 0.010(9)
C3 0.10(2) 0.050(14) 0.062(16) 0.007(12) 0.026(14) 0.018(13)
C4 0.074(17) 0.065(17) 0.10(2) 0.042(15) 0.045(15) 0.005(13)
C5 0.062(14) 0.050(13) 0.049(13) 0.016(10) 0.015(10) 0.009(11)
C6 0.039(11) 0.044(12) 0.053(12) 0.022(10) 0.022(9) 0.001(9)
C7 0.021(9) 0.050(12) 0.046(11) 0.017(9) 0.007(8) 0.003(8)
C8 0.037(12) 0.081(17) 0.048(13) 0.018(12) 0.014(9) 0.017(11)
C9 0.083(17) 0.069(16) 0.067(16) 0.037(13) 0.048(13) 0.022(13)
C10 0.084(18) 0.078(18) 0.055(15) 0.002(13) 0.037(13) 0.034(14)
C11 0.13(3) 0.063(17) 0.063(17) 0.019(13) 0.055(17) 0.005(16)
C12 0.24(4) 0.09(2) 0.10(2) 0.061(19) 0.10(3) 0.13(3)
C13 0.11(2) 0.037(12) 0.050(13) -0.004(10) 0.023(13) 0.024(12)
C14 0.11(2) 0.086(18) 0.033(12) 0.012(12) 0.031(13) 0.048(16)
C15 0.058(13) 0.048(12) 0.045(12) 0.011(10) 0.014(10) 0.026(10)
C16 0.041(11) 0.044(11) 0.052(12) 0.025(9) 0.015(9) 0.010(9)
C17 0.048(12) 0.079(16) 0.053(13) 0.031(12) 0.025(10) 0.028(11)
C18 0.063(16) 0.090(19) 0.084(19) 0.049(16) 0.014(13) 0.029(14)
C19 0.060(15) 0.14(2) 0.046(13) 0.060(15) 0.020(11) 0.027(15)
C20 0.050(13) 0.067(15) 0.055(13) 0.034(11) 0.012(10) 0.013(11)
C21 0.036(11) 0.059(13) 0.033(10) 0.019(9) 0.003(8) -0.003(9)
C22 0.070(16) 0.12(2) 0.044(13) 0.042(14) 0.040(12) 0.029(15)
C23 0.049(14) 0.075(18) 0.081(19) 0.016(15) -0.006(13) 0.014(13)
C24 0.06(2) 0.16(4) 0.25(5) -0.06(3) -0.06(3) 0.03(2)
C25 0.068(17) 0.091(19) 0.033(12) 0.017(12) 0.016(11) 0.017(14)
C26 0.06(2) 0.58(11) 0.10(3) 0.13(5) -0.02(2) 0.00(4)
C27 0.11(2) 0.041(12) 0.032(11) 0.015(9) 0.020(12) 0.006(12)
C28 0.18(3) 0.052(17) 0.08(2) -0.020(14) 0.05(2) -0.018(19)
N1 0.060(11) 0.063(12) 0.038(9) 0.025(8) 0.039(8) 0.028(9)
N2 0.061(11) 0.054(11) 0.044(10) 0.024(8) 0.020(8) 0.023(9)
O1 0.080(11) 0.041(8) 0.072(11) 0.019(7) 0.046(9) 0.007(8)
O2 0.054(8) 0.056(9) 0.028(7) 0.016(6) 0.019(6) 0.017(7)
O3 0.045(8) 0.056(9) 0.047(8) 0.020(7) 0.016(6) 0.013(7)
O4 0.063(10) 0.090(12) 0.051(9) 0.045(8) 0.016(7) 0.041(9)
O5 0.028(7) 0.056(8) 0.037(7) 0.013(6) 0.014(5) 0.013(6)
O6 0.056(10) 0.057(10) 0.061(10) 0.006(8) -0.004(7) 0.012(7)
O7 0.042(9) 0.117(14) 0.048(9) 0.023(9) 0.016(7) 0.017(9)
O8 0.050(9) 0.072(10) 0.038(8) 0.017(7) 0.003(6) 0.006(8)
O9 0.062(12) 0.17(2) 0.055(11) 0.026(12) 0.004(9) 0.016(12)
O10 0.085(12) 0.050(9) 0.048(9) 0.014(7) 0.007(8) 0.001(8)
O11 0.070(10) 0.041(8) 0.044(8) -0.002(6) 0.009(7) -0.006(7)

loop_
_atom_type_symbol
_atom_type_description
_atom_type_scat_dispersion_real
_atom_type_scat_dispersion_imag
_atom_type_scat_source
C C 0.0033 0.0016 'International Tables Vol C Tables 4.2.6.8 and 6.1.1.4'
H H 0.0000 0.0000 'International Tables Vol C Tables 4.2.6.8 and 6.1.1.4'
N N 0.0061 0.0033 'International Tables Vol C Tables 4.2.6.8 and 6.1.1.4'
O O 0.0106 0.0060 'International Tables Vol C Tables 4.2.6.8 and 6.1.1.4'
Er Er -0.2586 4.9576 'International Tables Vol C Tables 4.2.6.8 and 6.1.1.4'

loop_
_geom_angle_atom_site_label_1
_geom_angle_atom_site_label_2
_geom_angle_atom_site_label_3
_geom_angle
_geom_angle_site_symmetry_1
_geom_angle_site_symmetry_3
O5 Er1 O8 83.0(5) . .
O5 Er1 O10 88.1(5) . .
O8 Er1 O10 73.0(5) . .
O5 Er1 O6 106.0(5) . .
O8 Er1 O6 144.3(5) . .
O10 Er1 O6 140.2(5) . .
O5 Er1 O3 72.5(4) . .
O8 Er1 O3 140.2(5) . .
O10 Er1 O3 75.3(5) . .
O6 Er1 O3 74.0(5) . .
O5 Er1 O2 71.5(4) . .
O8 Er1 O2 77.9(5) . .
O10 Er1 O2 146.2(5) . .
O6 Er1 O2 72.9(5) . .
O3 Er1 O2 120.8(4) . .
O5 Er1 N1 143.5(5) . .
O8 Er1 N1 72.6(6) . .
O10 Er1 N1 109.5(6) . .
O6 Er1 N1 81.2(6) . .
O3 Er1 N1 141.9(5) . .
O2 Er1 N1 76.9(5) . .
O5 Er1 N2 148.5(5) . .
O8 Er1 N2 115.5(5) . .
O10 Er1 N2 74.8(6) . .
O6 Er1 N2 74.4(6) . .
O3 Er1 N2 77.7(5) . .
O2 Er1 N2 134.8(5) . .
N1 Er1 N2 68.0(5) . .
O5 Er1 Er2 38.2(3) . .
O8 Er1 Er2 96.6(4) . .
O10 Er1 Er2 126.2(4) . .
O6 Er1 Er2 74.2(4) . .
O3 Er1 Er2 83.3(3) . .
O2 Er1 Er2 41.0(3) . .
N1 Er1 Er2 117.3(4) . .
N2 Er1 Er2 146.7(4) . .
O5 Er1 Er2 36.1(3) . 2_566
O8 Er1 Er2 108.2(4) . 2_566
O10 Er1 Er2 72.0(4) . 2_566
O6 Er1 Er2 97.5(4) . 2_566
O3 Er1 Er2 37.9(3) . 2_566
O2 Er1 Er2 101.9(3) . 2_566
N1 Er1 Er2 178.4(5) . 2_566
N2 Er1 Er2 112.5(4) . 2_566
Er2 Er1 Er2 61.39(3) . 2_566
O7 Er2 O11 79.7(6) . 2_566
O7 Er2 O5 101.3(5) . .
O11 Er2 O5 156.7(5) 2_566 .
O7 Er2 O5 80.1(5) . 2_566
O11 Er2 O5 86.7(5) 2_566 2_566
O5 Er2 O5 70.7(5) . 2_566
O7 Er2 O3 144.5(5) . 2_566
O11 Er2 O3 76.0(5) 2_566 2_566
O5 Er2 O3 91.4(4) . 2_566
O5 Er2 O3 73.1(4) 2_566 2_566
O7 Er2 O2 74.4(5) . .
O11 Er2 O2 130.5(5) 2_566 .
O5 Er2 O2 71.0(4) . .
O5 Er2 O2 128.0(4) 2_566 .
O3 Er2 O2 140.9(5) 2_566 .
O7 Er2 O4 150.1(5) . 2_566
O11 Er2 O4 107.3(5) 2_566 2_566
O5 Er2 O4 83.5(5) . 2_566
O5 Er2 O4 128.5(5) 2_566 2_566
O3 Er2 O4 63.6(5) 2_566 2_566
O2 Er2 O4 79.5(4) . 2_566
O7 Er2 O1 84.3(6) . .
O11 Er2 O1 71.5(5) 2_566 .
O5 Er2 O1 131.8(5) . .
O5 Er2 O1 155.2(5) 2_566 .
O3 Er2 O1 111.5(5) 2_566 .
O2 Er2 O1 64.6(5) . .
O4 Er2 O1 71.2(6) 2_566 .
O7 Er2 Er1 71.2(4) . .
O11 Er2 Er1 151.0(4) 2_566 .
O5 Er2 Er1 38.6(3) . .
O5 Er2 Er1 89.0(3) 2_566 .
O3 Er2 Er1 129.7(3) 2_566 .
O2 Er2 Er1 40.1(3) . .
O4 Er2 Er1 97.7(4) 2_566 .
O1 Er2 Er1 104.2(3) . .
O7 Er2 Er1 109.2(4) . 2_566
O11 Er2 Er1 71.4(4) 2_566 2_566
O5 Er2 Er1 86.5(3) . 2_566
O5 Er2 Er1 36.5(3) 2_566 2_566
O3 Er2 Er1 38.1(3) 2_566 2_566
O2 Er2 Er1 157.4(3) . 2_566
O4 Er2 Er1 100.6(3) 2_566 2_566
O1 Er2 Er1 137.2(3) . 2_566
Er1 Er2 Er1 118.61(3) . 2_566
O7 Er2 Er2 90.9(5) . 2_566
O11 Er2 Er2 121.9(4) 2_566 2_566
O5 Er2 Er2 35.3(3) . 2_566
O5 Er2 Er2 35.4(3) 2_566 2_566
O3 Er2 Er2 80.6(3) 2_566 2_566
O2 Er2 Er2 100.2(3) . 2_566
O4 Er2 Er2 108.2(4) 2_566 2_566
O1 Er2 Er2 164.8(3) . 2_566
Er1 Er2 Er2 60.63(3) . 2_566
Er1 Er2 Er2 57.98(2) 2_566 2_566
C7 C2 C3 122.9(18) . .
C7 C2 O1 115.8(17) . .
C3 C2 O1 121.2(18) . .
C2 C3 C4 119(2) . .
C5 C4 C3 117(2) . .
C4 C5 C6 124(2) . .
C5 C6 C7 118.4(19) . .
C5 C6 C8 115.0(18) . .
C7 C6 C8 126.6(17) . .
O2 C7 C2 120.1(16) . .
O2 C7 C6 120.9(17) . .
C2 C7 C6 118.5(17) . .
N1 C8 C6 127.2(18) . .
N1 C9 C10 116.8(18) . .
N1 C9 C14 109(2) . .
C10 C9 C14 115(2) . .
C9 C10 C11 106(2) . .
C12 C11 C10 119(3) . .
C13 C12 C11 115(2) . .
C12 C13 C14 111(2) . .
N2 C14 C9 110.2(18) . .
N2 C14 C13 113(2) . .
C9 C14 C13 111(2) . .
N2 C15 C16 129.2(18) . .
C17 C16 C21 118.3(18) . .
C17 C16 C15 116.4(17) . .
C21 C16 C15 125.3(17) . .
C18 C17 C16 122.4(19) . .
C17 C18 C19 120(2) . .
C20 C19 C18 119(2) . .
O4 C20 C19 123.5(19) . .
O4 C20 C21 114.6(17) . .
C19 C20 C21 121(2) . .
O3 C21 C16 125.1(17) . .
O3 C21 C20 116.2(18) . .
C16 C21 C20 118.7(18) . .
O6 C23 O7 127(2) . .
O6 C23 C24 120(2) . .
O7 C23 C24 112(2) . .
O8 C25 O9 125(2) . .
O8 C25 C26 114(2) . .
O9 C25 C26 119(3) . .
O10 C27 O11 123.4(19) . .
O10 C27 C28 118(2) . .
O11 C27 C28 118(2) . .
C8 N1 C9 122.6(16) . .
C8 N1 Er1 130.1(14) . .
C9 N1 Er1 107.1(12) . .
C15 N2 C14 115.9(18) . .
C15 N2 Er1 127.0(14) . .
C14 N2 Er1 115.8(13) . .
C2 O1 C1 119.3(16) . .
C2 O1 Er2 116.4(11) . .
C1 O1 Er2 124.3(13) . .
C7 O2 Er1 133.7(11) . .
C7 O2 Er2 119.1(11) . .
Er1 O2 Er2 98.9(4) . .
C21 O3 Er2 123.5(11) . 2_566
C21 O3 Er1 132.4(11) . .
Er2 O3 Er1 103.9(5) 2_566 .
C20 O4 C22 116.9(15) . .
C20 O4 Er2 116.3(12) . 2_566
C22 O4 Er2 125.8(12) . 2_566
Er2 O5 Er2 109.3(5) . 2_566
Er2 O5 Er1 103.2(5) . .
Er2 O5 Er1 107.5(5) 2_566 .
C23 O6 Er1 127.7(14) . .
C23 O7 Er2 134.1(16) . .
C25 O8 Er1 133.2(14) . .
C27 O10 Er1 135.2(14) . .
C27 O11 Er2 137.6(14) . 2_566

loop_
_geom_bond_atom_site_label_1
_geom_bond_atom_site_label_2
_geom_bond_distance
_geom_bond_site_symmetry_2
Er1 O5 2.298(11) .
Er1 O8 2.296(14) .
Er1 O10 2.296(14) .
Er1 O6 2.330(15) .
Er1 O3 2.346(13) .
Er1 O2 2.338(13) .
Er1 N1 2.397(14) .
Er1 N2 2.422(16) .
Er1 Er2 3.5876(13) .
Er1 Er2 3.6875(13) 2_566
Er2 O7 2.245(15) .
Er2 O11 2.246(13) 2_566
Er2 O5 2.279(13) .
Er2 O5 2.276(12) 2_566
Er2 O3 2.335(12) 2_566
Er2 O2 2.383(11) .
Er2 O4 2.476(13) 2_566
Er2 O1 2.469(13) .
Er2 Er1 3.6875(13) 2_566
Er2 Er2 3.7147(19) 2_566
C1 O1 1.44(3) .
C2 C7 1.31(3) .
C2 C3 1.37(3) .
C2 O1 1.39(2) .
C3 C4 1.43(3) .
C4 C5 1.34(3) .
C5 C6 1.36(3) .
C6 C7 1.44(2) .
C6 C8 1.47(3) .
C7 O2 1.33(2) .
C8 N1 1.28(3) .
C9 N1 1.47(3) .
C9 C10 1.54(3) .
C9 C14 1.50(3) .
C10 C11 1.56(3) .
C11 C12 1.43(4) .
C12 C13 1.48(3) .
C13 C14 1.54(3) .
C14 N2 1.49(2) .
C15 N2 1.26(2) .
C15 C16 1.49(3) .
C16 C17 1.36(3) .
C16 C21 1.39(3) .
C17 C18 1.35(3) .
C18 C19 1.35(3) .
C19 C20 1.38(3) .
C20 O4 1.38(2) .
C20 C21 1.38(3) .
C21 O3 1.32(2) .
C22 O4 1.47(2) .
C23 O6 1.25(3) .
C23 O7 1.26(3) .
C23 C24 1.61(4) .
C25 O8 1.20(3) .
C25 O9 1.26(3) .
C25 C26 1.49(4) .
C27 O10 1.27(2) .
C27 O11 1.30(2) .
C27 C28 1.45(3) .
O3 Er2 2.335(12) 2_566
O4 Er2 2.476(13) 2_566
O5 Er2 2.276(12) 2_566
O11 Er2 2.246(13) 2_566
